data_1565670
loop_
_publ_author_name
'M\"unzfeld, Luca'
'Sun, Xiaofei'
'Schlittenhardt, S\"oren'
'Schoo, Christoph'
'Hauser, Adrian'
'Gillhuber, Sebastian'
'Weigend, Florian'
'Ruben, Mario'
'Roesky, Peter W.'

_publ_section_title
;
 Introduction of plumbole to f-element chemistry
;
_journal_issue 4
_journal_name_full 'Chemical Science'
_journal_page_first 945
_journal_page_last 954
_journal_paper_doi 10.1039/D1SC03805B
_journal_volume 13
_journal_year 2022
_chemical_absolute_configuration unk
_chemical_formula_moiety 'C58 H97 La Li O Pb Si4'
_chemical_formula_sum 'C58 H97 La Li O Pb Si4'
_chemical_formula_weight 1275.75
_space_group_crystal_system monoclinic
_space_group_IT_number 4
_space_group_name_Hall 'P 2yb'
_space_group_name_H-M_alt 'P 1 21 1'
_atom_sites_solution_hydrogens geom
_atom_sites_solution_primary dual
_audit_creation_date 2020-12-03
_audit_creation_method
;
Olex2 1.2-alpha
(compiled 2018.07.26 svn.r3523 for OlexSys, GUI svn.r5532)
;
_audit_update_record
;
2021-03-02 deposited with the CCDC.	2021-11-29 downloaded from the CCDC.
;
_cell_angle_alpha 90
_cell_angle_beta 99.420(2)
_cell_angle_gamma 90
_cell_formula_units_Z 2
_cell_length_a 13.4752(3)
_cell_length_b 13.6204(2)
_cell_length_c 16.9090(4)
_cell_measurement_reflns_used 93308
_cell_measurement_temperature 100
_cell_measurement_theta_max 29.97
_cell_measurement_theta_min 1.53
_cell_volume 3061.59(11)
_computing_cell_refinement
;
X-Area Recipe 1.33.0.0 (STOE, 2015)
;
_computing_data_collection
;
X-Area Pilatus3_SV 1.31.150.0 (STOE, 2018)
;
_computing_data_reduction
;
X-Area Integrate 1.73.1.0 (STOE, 2018)
X-Area LANA 1.73.2.0 (STOE, 2018)
;
_computing_molecular_graphics 'Olex2 (Dolomanov et al., 2009)'
_computing_publication_material 'Olex2 (Dolomanov et al., 2009)'
_computing_structure_refinement 'ShelXL (Sheldrick, 2015)'
_computing_structure_solution 'ShelXT (Sheldrick, 2015)'
_diffrn_ambient_temperature 100.0
_diffrn_detector_area_resol_mean 5.81
_diffrn_detector_type 'DECTRIS PILATUS 200K'
_diffrn_measured_fraction_theta_full 1.000
_diffrn_measured_fraction_theta_max 0.925
_diffrn_measurement_details
;
 1643 frames, detector distance = 60 mm
;
_diffrn_measurement_device 'Eulerian 4-circle diffractometer'
_diffrn_measurement_device_type 'STOE STADIVARI'
_diffrn_measurement_method 'rotation method, \w scans'
_diffrn_radiation_type MoK\a
_diffrn_radiation_wavelength 0.71073
_diffrn_reflns_av_R_equivalents 0.0450
_diffrn_reflns_av_unetI/netI 0.0432
_diffrn_reflns_Laue_measured_fraction_full 1.000
_diffrn_reflns_Laue_measured_fraction_max 0.925
_diffrn_reflns_limit_h_max 17
_diffrn_reflns_limit_h_min -18
_diffrn_reflns_limit_k_max 19
_diffrn_reflns_limit_k_min -18
_diffrn_reflns_limit_l_max 22
_diffrn_reflns_limit_l_min -23
_diffrn_reflns_number 52341
_diffrn_reflns_point_group_measured_fraction_full 1.000
_diffrn_reflns_point_group_measured_fraction_max 0.891
_diffrn_reflns_theta_full 25.242
_diffrn_reflns_theta_max 30.073
_diffrn_reflns_theta_min 1.532
_exptl_absorpt_coefficient_mu 3.547
_exptl_absorpt_correction_T_max 0.5636
_exptl_absorpt_correction_T_min 0.1305
_exptl_absorpt_correction_type multi-scan
_exptl_absorpt_process_details
;
STOE X-Red32, absorption correction by Gaussian integration, analogous to
P. Coppens, "The Evaluation of Absorption and Extinction in Single-Crystal
Structure Analysis", published in: F. R. Ahmed (Editor), "Crystallographic
Computing", Munksgaard, Copenhagen (1970), 255 - 270.
Afterwards scaling of reflection intensities was performed within STOE LANA.
J. Koziskova, F. Hahn, J. Richter, J. Kozisek, "Comparison of different
absorption corrections on the model structure of tetrakis(\m~2~-acetato)-
diaqua-di-copper(II)", Acta Chimica Slovaca, vol. 9, no. 2, 2016, pp. 136 - 140.
;
_exptl_crystal_colour 'clear orange'
_exptl_crystal_colour_lustre clear
_exptl_crystal_colour_primary orange
_exptl_crystal_density_diffrn 1.384
_exptl_crystal_density_method 'not measured'
_exptl_crystal_description rod
_exptl_crystal_F_000 1302
_exptl_crystal_size_max 0.673
_exptl_crystal_size_mid 0.34
_exptl_crystal_size_min 0.09
_refine_diff_density_max 1.791
_refine_diff_density_min -1.624
_refine_diff_density_rms 0.145
_refine_ls_abs_structure_details
;
 Flack x determined using 5912 quotients [(I+)-(I-)]/[(I+)+(I-)]
 (Parsons, Flack and Wagner, Acta Cryst. B69 (2013) 249-259).
;
_refine_ls_abs_structure_Flack -0.004(4)
_refine_ls_extinction_method none
_refine_ls_goodness_of_fit_ref 1.035
_refine_ls_hydrogen_treatment constr
_refine_ls_matrix_type full
_refine_ls_number_parameters 939
_refine_ls_number_reflns 15998
_refine_ls_number_restraints 357
_refine_ls_restrained_S_all 1.025
_refine_ls_R_factor_all 0.0591
_refine_ls_R_factor_gt 0.0490
_refine_ls_shift/su_max 0.001
_refine_ls_shift/su_mean 0.000
_refine_ls_structure_factor_coef Fsqd
_refine_ls_weighting_details 'w=1/[\s^2^(Fo^2^)+(0.0727P)^2^+7.3248P] where P=(Fo^2^+2Fc^2^)/3'
_refine_ls_weighting_scheme calc
_refine_ls_wR_factor_gt 0.1169
_refine_ls_wR_factor_ref 0.1242
_reflns_Friedel_coverage 0.855
_reflns_Friedel_fraction_full 1.000
_reflns_Friedel_fraction_max 0.855
_reflns_number_gt 14247
_reflns_number_total 15998
_reflns_threshold_expression 'I > 2\s(I)'
_cod_data_source_file d1sc03805b2.cif
_cod_data_source_block lmm137_repr
_cod_depositor_comments 'Adding full bibliography for 1565662--1565670.cif.'
_cod_database_code 1565670
_shelx_shelxl_version_number 2018/3
_shelx_space_group_comment
;
The symmetry employed for this shelxl refinement is uniquely defined
by the following loop, which should always be used as a source of
symmetry information in preference to the above space-group names.
They are only intended as comments.
;
_shelx_estimated_absorpt_t_max 0.741
_shelx_estimated_absorpt_t_min 0.199
_olex2_refinement_description
;
1. Fixed Uiso
 At 1.2 times of:
  All C(H) groups, {H15A,H15B,H15} of C15, {H16A,H16B,H16} of C16, All C(H,H)
  groups
 At 1.5 times of:
  {H45D,H45E,H45F} of C45A, {H49D,H49E,H49F} of C49B, {H51D,H51E,H51F} of
  C51A, {H48D,H48E,H48F} of C48B, {H46D,H46E,H46F} of C46A, {H40D,H40E,H40F} of
  C40B, {H25D,H25E,H25F} of C25A, {H23D,H23E,H23F} of C23A, {H26D,H26E,H26F} of
  C26A, {H42D,H42E,H42F} of C42A, {H24D,H24E,H24F} of C24A, {H27D,H27E,H27F} of
  C27A, {H36D,H36E,H36F} of C36B, {H37D,H37E,H37F} of C37B, {H39D,H39E,H39F} of
  C39B, {H37A,H37B,H37C} of C37A, {H40A,H40B,H40C} of C40A, {H39A,H39B,H39C} of
  C39A, {H49A,H49B,H49C} of C49A, {H36A,H36B,H36C} of C36A, {H42A,H42B,H42C} of
  C42B, {H23A,H23B,H23C} of C23B, {H45A,H45B,H45C} of C45B, {H25A,H25B,H25C} of
  C25B, {H24A,H24B,H24C} of C24B, {H48A,H48B,H48C} of C48A, {H46A,H46B,H46C} of
  C46B, {H26A,H26B,H26C} of C26B, {H27A,H27B,H27C} of C27B, {H0AA,H0AB,H0AC} of
  C0AA, {H51A,H51B,H51C} of C51B, {H20A,H20B,H20C} of C20, {H21A,H21B,H21C} of
  C21, {H18A,H18B,H18C} of C18, {H43A,H43B,H43C} of C43, {H19A,H19B,H19C} of
  C19, {H22A,H22B,H22C} of C22, {H1AA,H1AB,H1AC} of C1AA
2. Restrained distances
 O1-C52A \\sim O1-C52B
 with sigma of 0.02
 O1-C55A \\sim O1-C55B
 with sigma of 0.02
 C52A-C53A \\sim C52B-C53B
 with sigma of 0.02
 C53A-C54A \\sim C53B-C54B
 with sigma of 0.02
 C55A-C54A \\sim C55B-C54B
 with sigma of 0.02
 O1-C53A \\sim O1-C53B
 with sigma of 0.04
 O1-C54A \\sim O1-C54B
 with sigma of 0.04
 C52A-C54A \\sim C52B-C54B
 with sigma of 0.04
 C53A-C55A \\sim C53B-C55B
 with sigma of 0.04
3. Rigid bond restraints
 Si3A, C38A, C39A, C40A, Si3B, C35B, C36B, C37B
 with sigma for 1-2 distances of 0.01 and sigma for 1-3 distances of 0.01
 O1, C52B, C53B, C54B, C55B, C52A, C53A, C54A, C55A
 with sigma for 1-2 distances of 0.01 and sigma for 1-3 distances of 0.01
 Si3B, C38B, C39B, C40B
 with sigma for 1-2 distances of 0.01 and sigma for 1-3 distances of 0.01
 C14A, C14B
 with sigma for 1-2 distances of 0.01 and sigma for 1-3 distances of 0.01
 C13A, C14A, C15, C16, C11A, C12A
 with sigma for 1-2 distances of 0.01 and sigma for 1-3 distances of 0.01
4. Uiso/Uaniso restraints and constraints
C13A: within 2A with sigma of 0.04 and sigma for terminal atoms of 0.08
Si3A \\sim C38A \\sim C39A \\sim C40A \\sim Si3B \\sim C35B \\sim C36B \\sim
C37B: within 2A with sigma of 0.04 and sigma for terminal atoms of 0.08
O1 \\sim C52B \\sim C53B \\sim C54B \\sim C55B \\sim C52A \\sim C53A \\sim C54A
\\sim C55A: within 2A with sigma of 0.04 and sigma for terminal atoms of 0.08
Si3B \\sim C38B \\sim C39B \\sim C40B: within 2A with sigma of 0.04 and sigma
for terminal atoms of 0.08
C14A \\sim C14B: within 2A with sigma of 0.04 and sigma for terminal atoms of
0.08
C13A \\sim C14A \\sim C15 \\sim C16 \\sim C12A \\sim C11A: within 2A with sigma
of 0.04 and sigma for terminal atoms of 0.08
Uanis(C14A) \\sim Ueq: with sigma of 0.1 and sigma for terminal atoms of 0.2
5. Rigid body (RIGU) restrains
 C52A, C53A, C54A, C55A
 with sigma for 1-2 distances of 0.004 and sigma for 1-3 distances of 0.004
 C14A
 with sigma for 1-2 distances of 0.004 and sigma for 1-3 distances of 0.004
6. Others
 Fixed Sof: H8B(0.5) H8A(0.5) H15A(0.5) H15B(0.5) H15(0.5) H16A(0.5) H16B(0.5)
 H16(0.5) H41(0.5) H41A(0.5) Si2B(0.5) Si3A(0.5) C1AA(0.5) H1AA(0.5) H1AB(0.5)
 H1AC(0.5) C9A(0.5) H9A(0.5) C10A(0.5) H10A(0.5) C11A(0.5) C12A(0.5) H12A(0.5)
 C13A(0.5) H13A(0.5) C14A(0.5) H14A(0.5) C22B(0.5) C23B(0.5) H23A(0.5)
 H23B(0.5) H23C(0.5) C24B(0.5) H24A(0.5) H24B(0.5) H24C(0.5) C25B(0.5)
 H25A(0.5) H25B(0.5) H25C(0.5) C26B(0.5) H26A(0.5) H26B(0.5) H26C(0.5)
 C27B(0.5) H27A(0.5) H27B(0.5) H27C(0.5) C35A(0.5) H35A(0.5) C36A(0.5)
 H36A(0.5) H36B(0.5) H36C(0.5) C37A(0.5) H37A(0.5) H37B(0.5) H37C(0.5)
 C38A(0.5) H38A(0.5) C39A(0.5) H39A(0.5) H39B(0.5) H39C(0.5) C40A(0.5)
 H40A(0.5) H40B(0.5) H40C(0.5) C42B(0.5) H42A(0.5) H42B(0.5) H42C(0.5)
 C44B(0.5) H44B(0.5) C45B(0.5) H45A(0.5) H45B(0.5) H45C(0.5) C46B(0.5)
 H46A(0.5) H46B(0.5) H46C(0.5) C47A(0.5) H47A(0.5) C48A(0.5) H48A(0.5)
 H48B(0.5) H48C(0.5) C49A(0.5) H49A(0.5) H49B(0.5) H49C(0.5) C50B(0.5)
 H50B(0.5) C51B(0.5) H51A(0.5) H51B(0.5) H51C(0.5) C52B(0.5) H52A(0.5)
 H52B(0.5) C53B(0.5) H53A(0.5) H53B(0.5) C54B(0.5) H54A(0.5) H54B(0.5)
 C55B(0.5) H55A(0.5) H55B(0.5) Si2A(0.5) Si3B(0.5) C0AA(0.5) H0AA(0.5)
 H0AB(0.5) H0AC(0.5) C9B(0.5) H9B(0.5) C10B(0.5) H10B(0.5) C11B(0.5) C12B(0.5)
 H12B(0.5) C13B(0.5) H13B(0.5) C14B(0.5) H14B(0.5) C22A(0.5) C23A(0.5)
 H23D(0.5) H23E(0.5) H23F(0.5) C24A(0.5) H24D(0.5) H24E(0.5) H24F(0.5)
 C25A(0.5) H25D(0.5) H25E(0.5) H25F(0.5) C26A(0.5) H26D(0.5) H26E(0.5)
 H26F(0.5) C27A(0.5) H27D(0.5) H27E(0.5) H27F(0.5) C35B(0.5) H35B(0.5)
 C36B(0.5) H36D(0.5) H36E(0.5) H36F(0.5) C37B(0.5) H37D(0.5) H37E(0.5)
 H37F(0.5) C38B(0.5) H38B(0.5) C39B(0.5) H39D(0.5) H39E(0.5) H39F(0.5)
 C40B(0.5) H40D(0.5) H40E(0.5) H40F(0.5) C42A(0.5) H42D(0.5) H42E(0.5)
 H42F(0.5) C44A(0.5) H44A(0.5) C45A(0.5) H45D(0.5) H45E(0.5) H45F(0.5)
 C46A(0.5) H46D(0.5) H46E(0.5) H46F(0.5) C47B(0.5) H47B(0.5) C48B(0.5)
 H48D(0.5) H48E(0.5) H48F(0.5) C49B(0.5) H49D(0.5) H49E(0.5) H49F(0.5)
 C50A(0.5) H50A(0.5) C51A(0.5) H51D(0.5) H51E(0.5) H51F(0.5) C52A(0.5)
 H52C(0.5) H52D(0.5) C53A(0.5) H53C(0.5) H53D(0.5) C54A(0.5) H54C(0.5)
 H54D(0.5) C55A(0.5) H55C(0.5) H55D(0.5)
7.a Ternary CH refined with riding coordinates:
 C41(H41), C41(H41A), C35A(H35A), C38A(H38A), C44B(H44B), C47A(H47A),
 C50B(H50B), C35B(H35B), C38B(H38B), C44A(H44A), C47B(H47B), C50A(H50A)
7.b Secondary CH2 refined with riding coordinates:
 C15(H15A,H15B), C16(H16A,H16B), C52B(H52A,H52B), C53B(H53A,H53B), C54B(H54A,
 H54B), C55B(H55A,H55B), C52A(H52C,H52D), C53A(H53C,H53D), C54A(H54C,H54D),
 C55A(H55C,H55D)
7.c Aromatic/amide H refined with riding coordinates:
 C6(H6), C7(H7), C8(H8B), C8(H8A), C15(H15), C16(H16), C29(H29), C30(H30),
 C32(H32), C33(H33), C34(H34), C35(H35), C9A(H9A), C10A(H10A), C12A(H12A),
 C13A(H13A), C14A(H14A), C9B(H9B), C10B(H10B), C12B(H12B), C13B(H13B),
 C14B(H14B)
7.d Idealised Me refined as rotating group:
 C18(H18A,H18B,H18C), C19(H19A,H19B,H19C), C20(H20A,H20B,H20C), C21(H21A,H21B,
 H21C), C22(H22A,H22B,H22C), C43(H43A,H43B,H43C), C1AA(H1AA,H1AB,H1AC),
 C23B(H23A,H23B,H23C), C24B(H24A,H24B,H24C), C25B(H25A,H25B,H25C), C26B(H26A,
 H26B,H26C), C27B(H27A,H27B,H27C), C36A(H36A,H36B,H36C), C37A(H37A,H37B,H37C),
 C39A(H39A,H39B,H39C), C40A(H40A,H40B,H40C), C42B(H42A,H42B,H42C), C45B(H45A,
 H45B,H45C), C46B(H46A,H46B,H46C), C48A(H48A,H48B,H48C), C49A(H49A,H49B,H49C),
 C51B(H51A,H51B,H51C), C0AA(H0AA,H0AB,H0AC), C23A(H23D,H23E,H23F), C24A(H24D,
 H24E,H24F), C25A(H25D,H25E,H25F), C26A(H26D,H26E,H26F), C27A(H27D,H27E,H27F),
 C36B(H36D,H36E,H36F), C37B(H37D,H37E,H37F), C39B(H39D,H39E,H39F), C40B(H40D,
 H40E,H40F), C42A(H42D,H42E,H42F), C45A(H45D,H45E,H45F), C46A(H46D,H46E,H46F),
 C48B(H48D,H48E,H48F), C49B(H49D,H49E,H49F), C51A(H51D,H51E,H51F)
;
_olex2_diffrn_ambient_temperature_device 'Oxford Cryosystems'
_olex2_submission_special_instructions 'No special instructions were received'

loop_
_space_group_symop_operation_xyz
'x, y, z'
'-x, y+1/2, -z'

loop_
_atom_site_label
_atom_site_type_symbol
_atom_site_fract_x
_atom_site_fract_y
_atom_site_fract_z
_atom_site_U_iso_or_equiv
_atom_site_adp_type
_atom_site_occupancy
_atom_site_site_symmetry_order
_atom_site_calc_flag
_atom_site_refinement_flags_posn
_atom_site_refinement_flags_adp
_atom_site_refinement_flags_occupancy
_atom_site_disorder_assembly
_atom_site_disorder_group
Pb1 Pb 0.41184(2) 0.45884(3) 0.66487(2) 0.03233(10) Uani 1 1 d . . . . .
La1 La 0.26633(4) 0.62111(3) 0.74155(3) 0.02695(11) Uani 1 1 d . . . . .
Si1 Si 0.5487(2) 0.5066(2) 0.85728(18) 0.0404(7) Uani 1 1 d . . . . .
Si4 Si 0.0166(3) 0.8142(2) 0.79865(18) 0.0463(8) Uani 1 1 d . . . . .
O1 O 0.3815(6) 0.1833(5) 0.7852(5) 0.0417(17) Uani 1 1 d D U . . .
C1 C 0.4224(7) 0.4748(6) 0.8014(5) 0.0279(17) Uani 1 1 d . . . . .
C2 C 0.3324(7) 0.4507(7) 0.8296(5) 0.0319(17) Uani 1 1 d . . . . .
C3 C 0.2448(8) 0.4240(7) 0.7733(7) 0.038(2) Uani 1 1 d . . . . .
C4 C 0.2532(8) 0.4208(8) 0.6891(7) 0.044(3) Uani 1 1 d . . . . .
C5 C 0.3244(8) 0.4535(9) 0.9177(6) 0.042(2) Uani 1 1 d . . . . .
C6 C 0.3443(9) 0.3711(8) 0.9663(8) 0.040(2) Uani 1 1 d . . . . .
H6 H 0.362450 0.311260 0.943516 0.048 Uiso 1 1 calc R . . . .
C7 C 0.3383(8) 0.3744(9) 1.0475(7) 0.042(3) Uani 1 1 d . . . . .
H7 H 0.354321 0.317631 1.079782 0.050 Uiso 1 1 calc R . . . .
C8 C 0.3099(10) 0.4577(12) 1.0810(7) 0.058(3) Uani 1 1 d . . . . .
H8B H 0.320651 0.467089 1.137459 0.069 Uiso 0.5 1 calc R . P A -1
H8A H 0.285197 0.454735 1.130497 0.069 Uiso 0.5 1 calc R . P B -2
C15 C 0.0401(10) 0.2786(11) 0.8510(8) 0.053(3) Uani 1 1 d . U . . .
H15A H 0.048313 0.278521 0.910290 0.064 Uiso 0.5 1 calc R . P C -1
H15B H 0.025973 0.210217 0.832698 0.064 Uiso 0.5 1 calc R . P C -1
H15 H 0.016055 0.213277 0.842291 0.064 Uiso 0.5 1 calc R . P D -2
C16 C 0.1309(10) 0.3077(10) 0.8288(8) 0.050(3) Uani 1 1 d . U . . .
H16A H 0.151429 0.255212 0.794341 0.060 Uiso 0.5 1 calc R . P E -1
H16B H 0.181754 0.309198 0.878186 0.060 Uiso 0.5 1 calc R . P E -1
H16 H 0.175678 0.256389 0.820213 0.060 Uiso 0.5 1 calc R . P F -2
C17 C 0.6328(8) 0.3945(8) 0.8860(6) 0.037(2) Uani 1 1 d . . . . .
C18 C 0.6589(10) 0.3435(10) 0.8123(8) 0.052(3) Uani 1 1 d . . . . .
H18A H 0.596902 0.325872 0.776293 0.078 Uiso 1 1 calc GR . . . .
H18B H 0.697821 0.283999 0.828507 0.078 Uiso 1 1 calc GR . . . .
H18C H 0.698955 0.387863 0.784417 0.078 Uiso 1 1 calc GR . . . .
C19 C 0.5803(11) 0.3187(13) 0.9313(9) 0.074(5) Uani 1 1 d . . . . .
H19A H 0.567499 0.347074 0.981956 0.110 Uiso 1 1 calc GR . . . .
H19B H 0.623351 0.260669 0.942494 0.110 Uiso 1 1 calc GR . . . .
H19C H 0.516322 0.299590 0.898627 0.110 Uiso 1 1 calc GR . . . .
C20 C 0.7287(11) 0.4260(11) 0.9384(9) 0.069(4) Uani 1 1 d . . . . .
H20A H 0.764319 0.472918 0.909236 0.104 Uiso 1 1 calc GR . . . .
H20B H 0.771478 0.368410 0.953055 0.104 Uiso 1 1 calc GR . . . .
H20C H 0.712892 0.457024 0.987139 0.104 Uiso 1 1 calc GR . . . .
C21 C 0.5457(14) 0.5784(13) 0.9521(10) 0.093(7) Uani 1 1 d . . . . .
H21A H 0.502571 0.636213 0.940032 0.139 Uiso 1 1 calc GR . . . .
H21B H 0.614023 0.599478 0.974680 0.139 Uiso 1 1 calc GR . . . .
H21C H 0.518945 0.536888 0.991060 0.139 Uiso 1 1 calc GR . . . .
C22 C 0.6158(10) 0.5833(10) 0.7929(11) 0.072(5) Uani 1 1 d . . . . .
H22A H 0.612874 0.551754 0.740462 0.108 Uiso 1 1 calc GR . . . .
H22B H 0.686197 0.590804 0.818180 0.108 Uiso 1 1 calc GR . . . .
H22C H 0.583926 0.648115 0.785825 0.108 Uiso 1 1 calc GR . . . .
C28 C 0.3148(8) 0.7575(8) 0.6349(7) 0.040(2) Uani 1 1 d . . . . .
C29 C 0.2082(7) 0.7616(7) 0.6310(6) 0.0317(19) Uani 1 1 d . . . . .
H29 H 0.174622 0.757952 0.577128 0.038 Uiso 1 1 calc R . . . .
C30 C 0.1391(7) 0.7694(6) 0.6845(6) 0.0298(18) Uani 1 1 d . . . . .
H30 H 0.072148 0.771590 0.656230 0.036 Uiso 1 1 calc R . . . .
C31 C 0.1402(9) 0.7749(7) 0.7687(6) 0.035(2) Uani 1 1 d . . . . .
C32 C 0.2225(11) 0.7753(7) 0.8333(6) 0.049(3) Uani 1 1 d . . . . .
H32 H 0.200395 0.780947 0.883640 0.059 Uiso 1 1 calc R . . . .
C33 C 0.3276(13) 0.7695(7) 0.8420(8) 0.064(5) Uani 1 1 d . . . . .
H33 H 0.358991 0.769382 0.896554 0.076 Uiso 1 1 calc R . . . .
C34 C 0.3989(11) 0.7638(8) 0.7873(9) 0.056(4) Uani 1 1 d . . . . .
H34 H 0.466472 0.763639 0.814479 0.067 Uiso 1 1 calc R . . . .
C35 C 0.3930(8) 0.7584(7) 0.7035(8) 0.046(3) Uani 1 1 d . . . . .
H35 H 0.457759 0.754142 0.688424 0.055 Uiso 1 1 calc R . . . .
C41 C 0.3309(11) 0.6596(12) 0.4695(8) 0.062(4) Uani 1 1 d . . . . .
H41 H 0.353950 0.599539 0.501260 0.075 Uiso 0.5 1 calc R . P G -2
H41A H 0.351130 0.603749 0.507044 0.075 Uiso 0.5 1 calc R . P H -1
C43 C 0.2202(12) 0.6465(14) 0.4375(8) 0.075(5) Uani 1 1 d . . . . .
H43A H 0.195776 0.702785 0.403799 0.113 Uiso 1 1 calc GR . . . .
H43B H 0.182774 0.641897 0.482399 0.113 Uiso 1 1 calc GR . . . .
H43C H 0.210343 0.586153 0.405550 0.113 Uiso 1 1 calc GR . . . .
Li1 Li 0.3597(18) 0.3171(13) 0.7650(15) 0.055(5) Uani 1 1 d . . . . .
Si2B Si 0.1626(5) 0.3598(6) 0.6156(4) 0.0391(14) Uani 0.5 1 d . . P I -2
Si3A Si 0.3666(8) 0.7814(8) 0.5452(6) 0.0277(18) Uani 0.5 1 d . U P J -2
C1AA C -0.185(2) 0.812(2) 0.7486(19) 0.051(6) Uani 0.5 1 d . . P K -2
H1AA H -0.191820 0.822644 0.804892 0.077 Uiso 0.5 1 calc GR . P K -2
H1AB H -0.242057 0.772421 0.722438 0.077 Uiso 0.5 1 calc GR . P K -2
H1AC H -0.185639 0.875688 0.721388 0.077 Uiso 0.5 1 calc GR . P K -2
C9A C 0.317(2) 0.5490(18) 1.0429(14) 0.042(5) Uani 0.5 1 d . . P L -2
H9A H 0.314638 0.609494 1.070483 0.050 Uiso 0.5 1 calc R . P L -2
C10A C 0.326(2) 0.5448(15) 0.9627(13) 0.034(5) Uani 0.5 1 d . . P L -2
H10A H 0.334519 0.604649 0.935617 0.041 Uiso 0.5 1 calc R . P L -2
C11A C 0.161(2) 0.3942(18) 0.8187(14) 0.029(4) Uani 0.5 1 d . U P M -2
C12A C 0.1036(11) 0.464(2) 0.8489(10) 0.036(3) Uani 0.5 1 d . U P M -2
H12A H 0.122462 0.531264 0.847942 0.043 Uiso 0.5 1 calc R . P M -2
C13A C 0.0191(17) 0.4381(19) 0.8804(14) 0.047(5) Uani 0.5 1 d . U P M -2
H13A H -0.020541 0.486735 0.900799 0.057 Uiso 0.5 1 calc R . P M -2
C14A C -0.007(2) 0.339(2) 0.8818(14) 0.051(5) Uani 0.5 1 d . U P M -2
H14A H -0.061730 0.319321 0.906922 0.061 Uiso 0.5 1 calc R . P M -2
C22B C 0.0384(16) 0.4275(18) 0.6003(14) 0.044(5) Uani 0.5 1 d . . P I -2
C23B C -0.036(2) 0.382(2) 0.6509(18) 0.058(6) Uani 0.5 1 d . . P I -2
H23A H -0.039427 0.311053 0.642192 0.086 Uiso 0.5 1 calc GR . P I -2
H23B H -0.102625 0.411052 0.634708 0.086 Uiso 0.5 1 calc GR . P I -2
H23C H -0.012227 0.395728 0.707772 0.086 Uiso 0.5 1 calc GR . P I -2
C24B C 0.054(2) 0.534(2) 0.6285(19) 0.056(7) Uani 0.5 1 d . . P I -2
H24A H 0.067031 0.535680 0.687196 0.085 Uiso 0.5 1 calc GR . P I -2
H24B H -0.005742 0.572400 0.608356 0.085 Uiso 0.5 1 calc GR . P I -2
H24C H 0.112400 0.561333 0.607919 0.085 Uiso 0.5 1 calc GR . P I -2
C25B C -0.007(2) 0.428(2) 0.5099(14) 0.061(8) Uani 0.5 1 d . . P I -2
H25A H 0.040279 0.460466 0.479755 0.092 Uiso 0.5 1 calc GR . P I -2
H25B H -0.070700 0.463831 0.501853 0.092 Uiso 0.5 1 calc GR . P I -2
H25C H -0.018179 0.360437 0.490922 0.092 Uiso 0.5 1 calc GR . P I -2
C26B C 0.220(2) 0.369(2) 0.5215(17) 0.046(6) Uani 0.5 1 d . . P I -2
H26A H 0.237552 0.437686 0.512707 0.069 Uiso 0.5 1 calc GR . P I -2
H26B H 0.172090 0.345627 0.475710 0.069 Uiso 0.5 1 calc GR . P I -2
H26C H 0.281346 0.328801 0.527321 0.069 Uiso 0.5 1 calc GR . P I -2
C27B C 0.133(3) 0.224(3) 0.624(2) 0.061(8) Uani 0.5 1 d . . P I -2
H27A H 0.195520 0.187607 0.639240 0.091 Uiso 0.5 1 calc GR . P I -2
H27B H 0.098275 0.200496 0.571741 0.091 Uiso 0.5 1 calc GR . P I -2
H27C H 0.089421 0.215139 0.664233 0.091 Uiso 0.5 1 calc GR . P I -2
C35A C 0.504(3) 0.802(3) 0.558(2) 0.048(8) Uani 0.5 1 d . . P J -2
H35A H 0.518239 0.813105 0.502183 0.058 Uiso 0.5 1 calc R . P J -2
C36A C 0.549(2) 0.8922(19) 0.606(2) 0.045(6) Uani 0.5 1 d . . P J -2
H36A H 0.543430 0.883746 0.662355 0.067 Uiso 0.5 1 calc GR . P J -2
H36B H 0.512878 0.951404 0.584814 0.067 Uiso 0.5 1 calc GR . P J -2
H36C H 0.620412 0.898629 0.600626 0.067 Uiso 0.5 1 calc GR . P J -2
C37A C 0.568(3) 0.712(3) 0.5887(15) 0.047(8) Uani 0.5 1 d . . P J -2
H37A H 0.633439 0.716077 0.571196 0.070 Uiso 0.5 1 calc GR . P J -2
H37B H 0.533120 0.652095 0.567107 0.070 Uiso 0.5 1 calc GR . P J -2
H37C H 0.577080 0.710465 0.647355 0.070 Uiso 0.5 1 calc GR . P J -2
C38A C 0.2959(18) 0.8931(19) 0.4975(14) 0.031(4) Uani 0.5 1 d . U P J -2
H38A H 0.224137 0.872830 0.481230 0.037 Uiso 0.5 1 calc R . P J -2
C39A C 0.296(2) 0.9805(17) 0.5528(17) 0.040(5) Uani 0.5 1 d . U P J -2
H39A H 0.365105 0.995600 0.577610 0.060 Uiso 0.5 1 calc GR . P J -2
H39B H 0.255856 0.965122 0.594630 0.060 Uiso 0.5 1 calc GR . P J -2
H39C H 0.266687 1.037381 0.521900 0.060 Uiso 0.5 1 calc GR . P J -2
C40A C 0.333(2) 0.9315(18) 0.4205(16) 0.042(5) Uani 0.5 1 d . U P J -2
H40A H 0.288455 0.984195 0.396428 0.064 Uiso 0.5 1 calc GR . P J -2
H40B H 0.332203 0.877631 0.381977 0.064 Uiso 0.5 1 calc GR . P J -2
H40C H 0.401690 0.956878 0.434611 0.064 Uiso 0.5 1 calc GR . P J -2
C42B C 0.400(3) 0.674(3) 0.408(2) 0.047(8) Uani 0.5 1 d . . P J -2
H42A H 0.410183 0.610522 0.383007 0.071 Uiso 0.5 1 calc GR . P J -2
H42B H 0.465146 0.698819 0.435249 0.071 Uiso 0.5 1 calc GR . P J -2
H42C H 0.370043 0.720560 0.367523 0.071 Uiso 0.5 1 calc GR . P J -2
C44B C 0.0212(17) 0.957(2) 0.7788(18) 0.043(5) Uani 0.5 1 d . . P N -2
H44B H -0.037153 0.987244 0.799224 0.051 Uiso 0.5 1 calc R . P N -2
C45B C 0.0051(19) 0.973(2) 0.6840(18) 0.058(7) Uani 0.5 1 d . . P N -2
H45A H 0.067298 0.957346 0.663870 0.087 Uiso 0.5 1 calc GR . P N -2
H45B H -0.012630 1.042153 0.671943 0.087 Uiso 0.5 1 calc GR . P N -2
H45C H -0.049357 0.930820 0.658139 0.087 Uiso 0.5 1 calc GR . P N -2
C46B C 0.113(2) 1.0107(19) 0.815(2) 0.071(9) Uani 0.5 1 d . . P N -2
H46A H 0.114307 1.017436 0.873174 0.107 Uiso 0.5 1 calc GR . P N -2
H46B H 0.113573 1.076045 0.791052 0.107 Uiso 0.5 1 calc GR . P N -2
H46C H 0.173095 0.974297 0.805916 0.107 Uiso 0.5 1 calc GR . P N -2
C47A C -0.0149(15) 0.7474(17) 0.8924(13) 0.038(4) Uani 0.5 1 d . . P N -2
H47A H 0.035858 0.773537 0.937297 0.046 Uiso 0.5 1 calc R . P N -2
C48A C -0.1179(17) 0.776(2) 0.9166(15) 0.052(6) Uani 0.5 1 d . . P N -2
H48A H -0.120311 0.847196 0.924412 0.078 Uiso 0.5 1 calc GR . P N -2
H48B H -0.125478 0.742558 0.966596 0.078 Uiso 0.5 1 calc GR . P N -2
H48C H -0.172565 0.756195 0.874046 0.078 Uiso 0.5 1 calc GR . P N -2
C49A C 0.001(2) 0.6396(18) 0.8966(18) 0.055(7) Uani 0.5 1 d . . P N -2
H49A H 0.006708 0.614584 0.843197 0.083 Uiso 0.5 1 calc GR . P N -2
H49B H -0.055976 0.608124 0.915655 0.083 Uiso 0.5 1 calc GR . P N -2
H49C H 0.063110 0.625040 0.933743 0.083 Uiso 0.5 1 calc GR . P N -2
C50B C -0.0859(18) 0.7581(19) 0.7441(15) 0.040(5) Uani 0.5 1 d . . P K -2
H50B H -0.076121 0.758931 0.686686 0.047 Uiso 0.5 1 calc R . P K -2
C51B C -0.095(2) 0.6484(18) 0.7686(18) 0.058(7) Uani 0.5 1 d . . P K -2
H51A H -0.029858 0.615623 0.769483 0.087 Uiso 0.5 1 calc GR . P K -2
H51B H -0.146103 0.615725 0.729713 0.087 Uiso 0.5 1 calc GR . P K -2
H51C H -0.113909 0.645040 0.821999 0.087 Uiso 0.5 1 calc GR . P K -2
C52B C 0.386(2) 0.1232(16) 0.8577(13) 0.054(5) Uani 0.5 1 d D U P O -2
H52A H 0.322568 0.128020 0.879409 0.064 Uiso 0.5 1 calc R . P O -2
H52B H 0.442141 0.145380 0.899458 0.064 Uiso 0.5 1 calc R . P O -2
C53B C 0.404(3) 0.0182(15) 0.8325(15) 0.058(6) Uani 0.5 1 d D U P O -2
H53A H 0.457163 -0.013658 0.871418 0.070 Uiso 0.5 1 calc R . P O -2
H53B H 0.341517 -0.020975 0.828597 0.070 Uiso 0.5 1 calc R . P O -2
C54B C 0.436(4) 0.0273(19) 0.753(2) 0.087(8) Uani 0.5 1 d D U P O -2
H54A H 0.509421 0.017663 0.758034 0.104 Uiso 0.5 1 calc R . P O -2
H54B H 0.401643 -0.022745 0.715749 0.104 Uiso 0.5 1 calc R . P O -2
C55B C 0.409(3) 0.1236(18) 0.7239(16) 0.068(7) Uani 0.5 1 d D U P O -2
H55A H 0.466322 0.153802 0.703214 0.082 Uiso 0.5 1 calc R . P O -2
H55B H 0.351673 0.119354 0.679021 0.082 Uiso 0.5 1 calc R . P O -2
Si2A Si 0.1638(5) 0.3999(5) 0.5865(4) 0.0312(12) Uani 0.5 1 d . . P I -1
Si3B Si 0.3474(9) 0.7622(9) 0.5239(7) 0.033(2) Uani 0.5 1 d . U P J -1
C0AA C -0.1232(19) 0.681(2) 0.6871(18) 0.055(6) Uani 0.5 1 d . . P N -1
H0AA H -0.060262 0.645339 0.685462 0.082 Uiso 0.5 1 calc GR . P N -1
H0AB H -0.166576 0.676095 0.634748 0.082 Uiso 0.5 1 calc GR . P N -1
H0AC H -0.157628 0.651525 0.728199 0.082 Uiso 0.5 1 calc GR . P N -1
C9B C 0.262(2) 0.5316(19) 1.0264(16) 0.043(5) Uani 0.5 1 d . . P L -1
H9B H 0.226661 0.583654 1.046750 0.052 Uiso 0.5 1 calc R . P L -1
C10B C 0.2665(19) 0.5289(14) 0.9472(13) 0.032(4) Uani 0.5 1 d . . P L -1
H10B H 0.231710 0.576271 0.911748 0.039 Uiso 0.5 1 calc R . P L -1
C11B C 0.1383(17) 0.4015(17) 0.7869(13) 0.024(4) Uani 0.5 1 d . . P M -1
C12B C 0.0525(13) 0.4528(16) 0.7587(11) 0.035(4) Uani 0.5 1 d . . P M -1
H12B H 0.058214 0.509559 0.727019 0.043 Uiso 0.5 1 calc R . P M -1
C13B C -0.0436(15) 0.4265(15) 0.7737(14) 0.042(5) Uani 0.5 1 d . . P M -1
H13B H -0.100904 0.465274 0.753990 0.051 Uiso 0.5 1 calc R . P M -1
C14B C -0.0520(17) 0.3426(18) 0.8180(15) 0.046(5) Uani 0.5 1 d . U P M -1
H14B H -0.116492 0.323722 0.828571 0.055 Uiso 0.5 1 calc R . P M -1
C22A C 0.1146(16) 0.2697(16) 0.5830(13) 0.037(4) Uani 0.5 1 d . . P I -1
C23A C 0.0179(18) 0.2592(17) 0.623(2) 0.056(7) Uani 0.5 1 d . . P I -1
H23D H 0.036990 0.259092 0.681223 0.083 Uiso 0.5 1 calc GR . P I -1
H23E H -0.016348 0.197544 0.605411 0.083 Uiso 0.5 1 calc GR . P I -1
H23F H -0.027451 0.314496 0.606492 0.083 Uiso 0.5 1 calc GR . P I -1
C24A C 0.082(2) 0.234(2) 0.4984(16) 0.064(8) Uani 0.5 1 d . . P I -1
H24D H 0.053301 0.168328 0.499354 0.097 Uiso 0.5 1 calc GR . P I -1
H24E H 0.139913 0.232811 0.470366 0.097 Uiso 0.5 1 calc GR . P I -1
H24F H 0.030812 0.279172 0.470481 0.097 Uiso 0.5 1 calc GR . P I -1
C25A C 0.188(3) 0.199(2) 0.6303(18) 0.050(6) Uani 0.5 1 d . . P I -1
H25D H 0.203873 0.221740 0.686026 0.075 Uiso 0.5 1 calc GR . P I -1
H25E H 0.250048 0.197342 0.606882 0.075 Uiso 0.5 1 calc GR . P I -1
H25F H 0.158340 0.133737 0.628599 0.075 Uiso 0.5 1 calc GR . P I -1
C26A C 0.0563(15) 0.4860(15) 0.5592(13) 0.038(4) Uani 0.5 1 d . . P I -1
H26D H -0.000452 0.464292 0.584363 0.056 Uiso 0.5 1 calc GR . P I -1
H26E H 0.036146 0.486717 0.500801 0.056 Uiso 0.5 1 calc GR . P I -1
H26F H 0.076686 0.552148 0.577948 0.056 Uiso 0.5 1 calc GR . P I -1
C27A C 0.239(2) 0.406(2) 0.5020(17) 0.040(6) Uani 0.5 1 d . . P I -1
H27D H 0.267685 0.472322 0.500009 0.060 Uiso 0.5 1 calc GR . P I -1
H27E H 0.194902 0.392529 0.451120 0.060 Uiso 0.5 1 calc GR . P I -1
H27F H 0.293288 0.357890 0.510814 0.060 Uiso 0.5 1 calc GR . P I -1
C35B C 0.2674(17) 0.871(2) 0.4746(16) 0.035(5) Uani 0.5 1 d . U P J -1
H35B H 0.197704 0.844664 0.459654 0.042 Uiso 0.5 1 calc R . P J -1
C36B C 0.298(2) 0.900(2) 0.3982(18) 0.048(6) Uani 0.5 1 d . U P J -1
H36D H 0.270379 0.964180 0.381672 0.072 Uiso 0.5 1 calc GR . P J -1
H36E H 0.273589 0.850939 0.356980 0.072 Uiso 0.5 1 calc GR . P J -1
H36F H 0.372030 0.902505 0.405071 0.072 Uiso 0.5 1 calc GR . P J -1
C37B C 0.2576(18) 0.958(2) 0.5302(16) 0.043(5) Uani 0.5 1 d . U P J -1
H37D H 0.322766 0.991489 0.543382 0.065 Uiso 0.5 1 calc GR . P J -1
H37E H 0.236422 0.934531 0.579496 0.065 Uiso 0.5 1 calc GR . P J -1
H37F H 0.207486 1.004498 0.503171 0.065 Uiso 0.5 1 calc GR . P J -1
C38B C 0.489(2) 0.787(2) 0.5266(15) 0.033(5) Uani 0.5 1 d . U P J -1
H38B H 0.496662 0.796515 0.469145 0.039 Uiso 0.5 1 calc R . P J -1
C39B C 0.561(2) 0.703(2) 0.5562(17) 0.038(5) Uani 0.5 1 d . U P J -1
H39D H 0.614101 0.698636 0.522568 0.056 Uiso 0.5 1 calc GR . P J -1
H39E H 0.523884 0.640958 0.552852 0.056 Uiso 0.5 1 calc GR . P J -1
H39F H 0.592406 0.714856 0.611911 0.056 Uiso 0.5 1 calc GR . P J -1
C40B C 0.527(2) 0.882(2) 0.5665(18) 0.045(6) Uani 0.5 1 d . U P J -1
H40D H 0.512820 0.882934 0.621525 0.068 Uiso 0.5 1 calc GR . P J -1
H40E H 0.492573 0.937433 0.536563 0.068 Uiso 0.5 1 calc GR . P J -1
H40F H 0.599511 0.887647 0.567273 0.068 Uiso 0.5 1 calc GR . P J -1
C42A C 0.380(3) 0.639(3) 0.391(2) 0.050(9) Uani 0.5 1 d . . P J -1
H42D H 0.344499 0.677967 0.346422 0.074 Uiso 0.5 1 calc GR . P J -1
H42E H 0.374272 0.569366 0.377819 0.074 Uiso 0.5 1 calc GR . P J -1
H42F H 0.450991 0.658303 0.401510 0.074 Uiso 0.5 1 calc GR . P J -1
C44A C 0.010(2) 0.948(2) 0.8165(13) 0.046(6) Uani 0.5 1 d . . P N -1
H44A H -0.059295 0.964063 0.826003 0.055 Uiso 0.5 1 calc R . P N -1
C45A C 0.0828(18) 0.9792(14) 0.8872(13) 0.043(5) Uani 0.5 1 d . . P N -1
H45D H 0.071779 0.941229 0.934200 0.065 Uiso 0.5 1 calc GR . P N -1
H45E H 0.073157 1.049208 0.897084 0.065 Uiso 0.5 1 calc GR . P N -1
H45F H 0.151438 0.968229 0.877044 0.065 Uiso 0.5 1 calc GR . P N -1
C46A C 0.030(2) 1.002(2) 0.7400(15) 0.050(6) Uani 0.5 1 d . . P N -1
H46D H 0.096755 0.984641 0.729039 0.075 Uiso 0.5 1 calc GR . P N -1
H46E H 0.025788 1.072790 0.748119 0.075 Uiso 0.5 1 calc GR . P N -1
H46F H -0.021104 0.982060 0.694493 0.075 Uiso 0.5 1 calc GR . P N -1
C47B C 0.0426(19) 0.8133(17) 0.9174(14) 0.045(5) Uani 0.5 1 d . . P N -1
H47B H 0.106756 0.850127 0.934404 0.054 Uiso 0.5 1 calc R . P N -1
C48B C -0.040(3) 0.871(3) 0.9471(16) 0.077(10) Uani 0.5 1 d . . P N -1
H48D H -0.045316 0.936556 0.922071 0.115 Uiso 0.5 1 calc GR . P N -1
H48E H -0.024282 0.878532 1.005434 0.115 Uiso 0.5 1 calc GR . P N -1
H48F H -0.104303 0.836725 0.932823 0.115 Uiso 0.5 1 calc GR . P N -1
C49B C 0.0582(18) 0.7094(19) 0.9537(12) 0.046(5) Uani 0.5 1 d . . P N -1
H49D H 0.001529 0.667415 0.931016 0.069 Uiso 0.5 1 calc GR . P N -1
H49E H 0.061966 0.713189 1.011977 0.069 Uiso 0.5 1 calc GR . P N -1
H49F H 0.120827 0.681631 0.941106 0.069 Uiso 0.5 1 calc GR . P N -1
C50A C -0.1004(14) 0.7874(18) 0.7072(13) 0.031(4) Uani 0.5 1 d . . P N -1
H50A H -0.078722 0.815843 0.658207 0.038 Uiso 0.5 1 calc R . P N -1
C51A C -0.2013(16) 0.841(2) 0.7149(15) 0.038(5) Uani 0.5 1 d . . P N -1
H51D H -0.233425 0.808115 0.755603 0.058 Uiso 0.5 1 calc GR . P N -1
H51E H -0.246419 0.839244 0.663220 0.058 Uiso 0.5 1 calc GR . P N -1
H51F H -0.187096 0.909551 0.730749 0.058 Uiso 0.5 1 calc GR . P N -1
C52A C 0.3169(15) 0.1181(13) 0.8253(13) 0.037(4) Uani 0.5 1 d D U P O -1
H52C H 0.244995 0.126214 0.802024 0.044 Uiso 0.5 1 calc R . P O -1
H52D H 0.325905 0.131187 0.883589 0.044 Uiso 0.5 1 calc R . P O -1
C53A C 0.355(2) 0.0164(14) 0.8082(19) 0.053(6) Uani 0.5 1 d D U P O -1
H53C H 0.350179 -0.029159 0.853095 0.064 Uiso 0.5 1 calc R . P O -1
H53D H 0.316179 -0.011081 0.758221 0.064 Uiso 0.5 1 calc R . P O -1
C54A C 0.462(2) 0.0356(16) 0.7997(17) 0.053(5) Uani 0.5 1 d D U P O -1
H54C H 0.505441 0.041089 0.852823 0.064 Uiso 0.5 1 calc R . P O -1
H54D H 0.488571 -0.017206 0.768665 0.064 Uiso 0.5 1 calc R . P O -1
C55A C 0.4566(17) 0.1283(16) 0.7569(17) 0.047(5) Uani 0.5 1 d D U P O -1
H55C H 0.522020 0.162963 0.767830 0.057 Uiso 0.5 1 calc R . P O -1
H55D H 0.438881 0.117278 0.698443 0.057 Uiso 0.5 1 calc R . P O -1

loop_
_atom_site_aniso_label
_atom_site_aniso_U_11
_atom_site_aniso_U_22
_atom_site_aniso_U_33
_atom_site_aniso_U_23
_atom_site_aniso_U_13
_atom_site_aniso_U_12
Pb1 0.02917(16) 0.04137(18) 0.02636(15) -0.00077(15) 0.00429(11) 0.00239(16)
La1 0.0294(2) 0.0234(2) 0.0265(2) 0.00242(19) -0.00021(18) -0.0030(2)
Si1 0.0420(16) 0.0364(14) 0.0361(14) -0.0065(11) -0.0137(12) 0.0088(12)
Si4 0.072(2) 0.0396(15) 0.0304(13) 0.0041(11) 0.0159(14) 0.0227(15)
O1 0.057(5) 0.028(3) 0.040(4) 0.002(3) 0.008(3) 0.000(3)
C1 0.034(4) 0.019(4) 0.031(4) 0.001(3) 0.006(3) 0.008(3)
C2 0.046(5) 0.016(4) 0.034(4) 0.007(4) 0.007(3) 0.005(4)
C3 0.036(5) 0.021(4) 0.061(7) -0.011(4) 0.023(5) -0.009(3)
C4 0.029(5) 0.051(6) 0.053(6) -0.028(5) 0.009(4) -0.012(4)
C5 0.057(6) 0.032(4) 0.043(5) 0.015(5) 0.023(4) 0.010(5)
C6 0.030(5) 0.038(5) 0.050(6) 0.009(5) 0.001(5) 0.003(4)
C7 0.031(5) 0.059(7) 0.038(6) 0.019(5) 0.009(4) 0.004(5)
C8 0.079(8) 0.061(7) 0.039(5) 0.010(7) 0.030(5) 0.000(8)
C15 0.050(7) 0.059(7) 0.055(7) -0.003(6) 0.019(6) -0.021(6)
C16 0.045(6) 0.057(6) 0.050(6) 0.023(5) 0.010(5) -0.011(5)
C17 0.033(5) 0.046(5) 0.030(5) 0.003(4) 0.003(4) 0.011(4)
C18 0.041(6) 0.065(7) 0.048(7) -0.012(6) -0.001(5) 0.020(6)
C19 0.059(8) 0.102(12) 0.068(9) 0.059(9) 0.033(7) 0.043(8)
C20 0.056(7) 0.071(9) 0.066(8) -0.017(7) -0.033(7) 0.029(6)
C21 0.095(12) 0.085(11) 0.077(11) -0.053(9) -0.047(9) 0.050(10)
C22 0.045(7) 0.049(7) 0.106(12) 0.037(8) -0.034(8) -0.012(6)
C28 0.038(5) 0.037(5) 0.047(6) 0.023(4) 0.013(4) 0.006(4)
C29 0.032(5) 0.036(5) 0.025(4) 0.006(3) 0.000(3) 0.007(4)
C30 0.030(4) 0.028(4) 0.030(4) 0.005(3) 0.002(3) 0.004(3)
C31 0.052(6) 0.026(4) 0.028(4) 0.002(3) 0.009(4) 0.003(4)
C32 0.091(9) 0.019(4) 0.032(5) -0.004(4) -0.005(5) 0.003(5)
C33 0.098(11) 0.019(5) 0.055(7) -0.002(4) -0.046(8) -0.009(5)
C34 0.055(7) 0.027(5) 0.072(9) 0.017(5) -0.028(7) -0.009(5)
C35 0.031(5) 0.026(4) 0.076(8) 0.025(5) -0.003(5) -0.010(4)
C41 0.064(8) 0.080(9) 0.047(7) 0.030(6) 0.023(6) 0.040(7)
C43 0.068(9) 0.113(14) 0.043(7) 0.005(7) 0.005(6) 0.042(9)
Li1 0.067(14) 0.023(8) 0.081(15) 0.002(9) 0.032(12) 0.000(8)
Si2B 0.039(3) 0.046(4) 0.033(3) -0.012(3) 0.004(3) -0.014(3)
Si3A 0.027(4) 0.025(4) 0.032(5) 0.009(3) 0.007(3) 0.005(3)
C1AA 0.056(17) 0.053(16) 0.047(16) -0.001(13) 0.014(14) 0.002(13)
C9A 0.057(16) 0.036(11) 0.033(11) -0.006(9) 0.008(11) -0.006(11)
C10A 0.055(15) 0.022(9) 0.027(10) 0.005(7) 0.008(10) 0.006(10)
C11A 0.041(12) 0.025(8) 0.019(11) 0.000(9) -0.001(9) -0.004(8)
C12A 0.012(6) 0.065(9) 0.032(8) 0.001(10) 0.010(6) 0.002(8)
C13A 0.037(10) 0.060(10) 0.047(11) 0.008(10) 0.012(8) -0.008(9)
C14A 0.059(12) 0.064(11) 0.036(10) 0.009(9) 0.030(10) -0.021(9)
C22B 0.027(10) 0.059(14) 0.040(11) -0.017(10) -0.007(8) -0.007(9)
C23B 0.043(13) 0.063(16) 0.064(17) 0.007(13) 0.001(12) -0.003(11)
C24B 0.042(13) 0.053(14) 0.068(18) 0.002(13) -0.009(12) -0.007(11)
C25B 0.045(13) 0.10(2) 0.029(10) -0.012(12) -0.007(9) -0.004(13)
C26B 0.040(14) 0.056(18) 0.039(14) 0.002(12) 0.001(11) -0.002(12)
C27B 0.057(19) 0.06(2) 0.06(2) -0.028(17) 0.002(16) -0.011(16)
C35A 0.058(18) 0.042(15) 0.049(19) -0.006(15) 0.023(17) 0.006(12)
C36A 0.035(13) 0.031(11) 0.070(19) -0.004(13) 0.015(13) -0.017(9)
C37A 0.061(17) 0.067(18) 0.017(12) 0.004(13) 0.018(14) -0.004(13)
C38A 0.021(11) 0.044(11) 0.026(11) 0.007(7) -0.005(8) 0.014(9)
C39A 0.038(13) 0.025(10) 0.056(13) 0.008(9) 0.005(11) 0.007(9)
C40A 0.047(14) 0.032(12) 0.047(12) 0.014(8) 0.004(10) 0.000(9)
C42B 0.051(18) 0.05(2) 0.042(19) -0.009(13) 0.008(13) 0.001(15)
C44B 0.048(12) 0.048(13) 0.025(11) -0.003(14) -0.015(10) 0.009(13)
C45B 0.045(12) 0.049(15) 0.079(19) 0.016(14) 0.006(12) 0.008(11)
C46B 0.065(18) 0.032(12) 0.11(3) 0.003(14) 0.002(18) -0.004(12)
C47A 0.026(9) 0.054(12) 0.034(10) 0.000(9) 0.004(8) 0.009(9)
C48A 0.035(11) 0.081(18) 0.041(12) 0.003(12) 0.009(9) 0.013(12)
C49A 0.049(13) 0.045(13) 0.079(18) 0.018(12) 0.030(13) 0.009(10)
C50B 0.037(12) 0.054(14) 0.029(11) -0.005(10) 0.008(10) -0.008(10)
C51B 0.064(16) 0.046(13) 0.070(17) -0.014(11) 0.026(14) -0.008(11)
C52B 0.071(14) 0.034(9) 0.058(10) 0.019(9) 0.017(11) 0.019(11)
C53B 0.088(18) 0.031(9) 0.053(13) 0.001(8) 0.005(13) 0.008(12)
C54B 0.16(2) 0.045(11) 0.058(14) 0.008(11) 0.021(15) 0.032(14)
C55B 0.11(2) 0.039(11) 0.062(13) 0.007(10) 0.036(14) 0.029(15)
Si2A 0.030(3) 0.031(3) 0.030(3) 0.001(2) -0.005(2) -0.003(2)
Si3B 0.029(4) 0.036(5) 0.032(5) 0.003(3) 0.004(3) -0.002(3)
C0AA 0.033(11) 0.063(15) 0.064(16) 0.000(13) -0.007(11) 0.010(11)
C9B 0.035(12) 0.044(13) 0.052(14) -0.007(10) 0.012(11) -0.015(10)
C10B 0.038(11) 0.025(9) 0.033(10) 0.004(7) 0.002(9) -0.005(8)
C11B 0.022(10) 0.028(10) 0.022(11) -0.003(9) 0.004(8) -0.007(7)
C12B 0.033(8) 0.032(8) 0.041(9) 0.006(9) 0.005(7) -0.009(9)
C13B 0.023(8) 0.042(10) 0.059(13) -0.003(9) -0.003(8) 0.006(7)
C14B 0.033(11) 0.051(12) 0.057(14) 0.000(10) 0.013(10) -0.014(9)
C22A 0.036(10) 0.037(10) 0.031(10) 0.000(8) -0.012(8) 0.005(8)
C23A 0.033(11) 0.036(11) 0.09(2) 0.001(12) 0.003(12) -0.005(9)
C24A 0.077(19) 0.057(14) 0.050(14) 0.014(12) -0.018(13) -0.035(14)
C25A 0.065(18) 0.038(13) 0.045(14) -0.001(10) 0.006(14) -0.006(13)
C26A 0.032(9) 0.044(11) 0.036(10) 0.006(8) 0.002(8) 0.011(8)
C27A 0.041(13) 0.041(14) 0.041(14) -0.002(11) 0.012(10) -0.009(11)
C35B 0.016(10) 0.048(11) 0.035(12) 0.012(8) -0.014(8) -0.006(8)
C36B 0.035(13) 0.056(17) 0.051(13) 0.020(10) -0.002(10) 0.001(11)
C37B 0.036(12) 0.032(10) 0.060(13) 0.018(10) 0.004(10) -0.003(10)
C38B 0.043(10) 0.032(12) 0.030(13) 0.011(9) 0.026(11) -0.004(8)
C39B 0.041(10) 0.043(11) 0.034(14) 0.012(12) 0.020(13) 0.007(9)
C40B 0.043(13) 0.037(11) 0.053(15) 0.006(12) -0.002(12) -0.010(9)
C42A 0.06(2) 0.06(2) 0.035(16) 0.003(15) 0.026(15) 0.017(18)
C44A 0.080(17) 0.042(12) 0.015(9) 0.006(10) 0.008(10) 0.032(12)
C45A 0.057(13) 0.030(10) 0.038(10) -0.011(8) -0.008(9) 0.012(8)
C46A 0.058(15) 0.065(16) 0.020(10) -0.009(11) -0.012(10) 0.015(12)
C47B 0.053(13) 0.042(11) 0.046(12) 0.004(9) 0.027(10) 0.011(10)
C48B 0.09(2) 0.11(2) 0.036(13) -0.002(14) 0.021(14) 0.05(2)
C49B 0.049(13) 0.071(15) 0.022(9) 0.000(9) 0.013(8) 0.003(11)
C50A 0.026(9) 0.050(12) 0.017(8) -0.006(9) 0.000(7) 0.011(8)
C51A 0.020(9) 0.064(16) 0.032(12) 0.007(11) 0.003(8) 0.011(9)
C52A 0.043(9) 0.017(6) 0.048(10) 0.018(8) 0.001(7) 0.003(7)
C53A 0.084(13) 0.021(7) 0.057(14) 0.008(9) 0.019(12) 0.005(9)
C54A 0.080(12) 0.041(9) 0.041(11) 0.004(9) 0.015(11) 0.017(8)
C55A 0.046(11) 0.033(9) 0.063(14) 0.009(10) 0.009(9) 0.010(8)

loop_
_atom_type_symbol
_atom_type_description
_atom_type_scat_dispersion_real
_atom_type_scat_dispersion_imag
_atom_type_scat_source
C C 0.0033 0.0016 'International Tables Vol C Tables 4.2.6.8 and 6.1.1.4'
H H 0.0000 0.0000 'International Tables Vol C Tables 4.2.6.8 and 6.1.1.4'
La La -0.2871 2.4523 'International Tables Vol C Tables 4.2.6.8 and 6.1.1.4'
Li Li -0.0003 0.0001 'International Tables Vol C Tables 4.2.6.8 and 6.1.1.4'
O O 0.0106 0.0060 'International Tables Vol C Tables 4.2.6.8 and 6.1.1.4'
Pb Pb -3.3944 10.1111 'International Tables Vol C Tables 4.2.6.8 and 6.1.1.4'
Si Si 0.0817 0.0704 'International Tables Vol C Tables 4.2.6.8 and 6.1.1.4'

loop_
_exptl_crystal_face_index_h
_exptl_crystal_face_index_k
_exptl_crystal_face_index_l
_exptl_crystal_face_perp_dist
-1 0 0 0.0450
1 0 0 0.0450
2 -4 -5 0.1450
-2 4 5 0.1120
-5 -4 5 0.3300
3 2 -3 0.3430

loop_
_geom_angle_atom_site_label_1
_geom_angle_atom_site_label_2
_geom_angle_atom_site_label_3
_geom_angle
_geom_angle_site_symmetry_1
_geom_angle_site_symmetry_3
_geom_angle_publ_flag
C1 Pb1 La1 59.6(2) . . ?
C1 Pb1 C4 75.5(4) . . ?
C1 Pb1 Li1 54.9(5) . . ?
C4 Pb1 La1 57.3(3) . . ?
C4 Pb1 Li1 52.4(6) . . ?
Li1 Pb1 La1 90.0(4) . . ?
C1 La1 Pb1 42.18(17) . . ?
C2 La1 Pb1 60.52(18) . . ?
C2 La1 C1 28.2(3) . . ?
C2 La1 C4 51.6(3) . . ?
C3 La1 Pb1 61.4(2) . . ?
C3 La1 C1 50.9(3) . . ?
C3 La1 C2 29.8(3) . . ?
C3 La1 C4 29.7(3) . . ?
C3 La1 C31 127.8(3) . . ?
C4 La1 Pb1 42.5(2) . . ?
C4 La1 C1 57.8(3) . . ?
C28 La1 Pb1 88.6(2) . . ?
C28 La1 C1 116.7(3) . . ?
C28 La1 C2 144.7(3) . . ?
C28 La1 C3 146.1(3) . . ?
C28 La1 C4 116.8(4) . . ?
C28 La1 C31 79.4(3) . . ?
C29 La1 Pb1 108.7(2) . . ?
C29 La1 C1 145.6(3) . . ?
C29 La1 C2 168.2(3) . . ?
C29 La1 C3 142.7(3) . . ?
C29 La1 C4 117.7(3) . . ?
C29 La1 C28 30.4(3) . . ?
C29 La1 C30 30.0(3) . . ?
C29 La1 C31 57.6(3) . . ?
C29 La1 C32 77.5(3) . . ?
C30 La1 Pb1 136.6(2) . . ?
C30 La1 C1 173.8(3) . . ?
C30 La1 C2 157.4(3) . . ?
C30 La1 C3 135.2(3) . . ?
C30 La1 C4 126.4(3) . . ?
C30 La1 C28 57.8(3) . . ?
C30 La1 C31 30.0(3) . . ?
C30 La1 C32 56.5(3) . . ?
C31 La1 Pb1 166.3(2) . . ?
C31 La1 C1 150.6(3) . . ?
C31 La1 C2 132.9(3) . . ?
C31 La1 C4 139.4(3) . . ?
C32 La1 Pb1 157.0(3) . . ?
C32 La1 C1 122.2(3) . . ?
C32 La1 C2 114.3(3) . . ?
C32 La1 C3 126.7(3) . . ?
C32 La1 C4 154.1(4) . . ?
C32 La1 C28 87.1(4) . . ?
C32 La1 C31 29.9(3) . . ?
C33 La1 Pb1 127.1(4) . . ?
C33 La1 C1 99.4(3) . . ?
C33 La1 C2 104.4(3) . . ?
C33 La1 C3 129.9(4) . . ?
C33 La1 C4 155.6(3) . . ?
C33 La1 C28 79.9(4) . . ?
C33 La1 C29 85.9(3) . . ?
C33 La1 C30 77.0(3) . . ?
C33 La1 C31 57.4(4) . . ?
C33 La1 C32 30.0(5) . . ?
C34 La1 Pb1 100.7(4) . . ?
C34 La1 C1 89.2(3) . . ?
C34 La1 C2 107.9(3) . . ?
C34 La1 C3 137.6(3) . . ?
C34 La1 C4 142.0(4) . . ?
C34 La1 C28 58.5(4) . . ?
C34 La1 C29 77.8(3) . . ?
C34 La1 C30 85.1(3) . . ?
C34 La1 C31 78.6(4) . . ?
C34 La1 C32 58.1(5) . . ?
C34 La1 C33 31.2(5) . . ?
C34 La1 C35 30.6(5) . . ?
C35 La1 Pb1 86.1(3) . . ?
C35 La1 C1 96.2(3) . . ?
C35 La1 C2 122.8(3) . . ?
C35 La1 C3 144.7(3) . . ?
C35 La1 C4 126.8(4) . . ?
C35 La1 C28 30.6(3) . . ?
C35 La1 C29 57.5(3) . . ?
C35 La1 C30 77.7(3) . . ?
C35 La1 C31 86.8(3) . . ?
C35 La1 C32 78.8(4) . . ?
C35 La1 C33 59.0(5) . . ?
C1 Si1 C17 113.4(4) . . ?
C1 Si1 C21 114.1(7) . . ?
C21 Si1 C17 106.9(6) . . ?
C22 Si1 C1 109.1(5) . . ?
C22 Si1 C17 105.9(6) . . ?
C22 Si1 C21 106.8(10) . . ?
C31 Si4 C44B 100.3(9) . . ?
C31 Si4 C47A 114.0(7) . . ?
C31 Si4 C47B 104.6(8) . . ?
C31 Si4 C50A 110.4(6) . . ?
C47A Si4 C44B 128.3(12) . . ?
C50B Si4 C31 113.4(8) . . ?
C50B Si4 C44B 113.1(11) . . ?
C50B Si4 C47A 88.1(11) . . ?
C44A Si4 C31 112.8(10) . . ?
C44A Si4 C47B 81.1(10) . . ?
C44A Si4 C50A 104.3(10) . . ?
C47B Si4 C50A 138.6(10) . . ?
C52B O1 Li1 132.9(13) . . ?
C55B O1 Li1 118.6(13) . . ?
C55B O1 C52B 108.2(14) . . ?
C52A O1 Li1 125.5(11) . . ?
C55A O1 Li1 124.0(12) . . ?
C55A O1 C52A 110.2(13) . . ?
Pb1 C1 La1 78.3(2) . . ?
Pb1 C1 Li1 72.0(6) . . ?
Si1 C1 Pb1 115.7(4) . . ?
Si1 C1 La1 124.0(4) . . ?
Si1 C1 Li1 127.3(7) . . ?
C2 C1 Pb1 113.7(6) . . ?
C2 C1 La1 70.8(5) . . ?
C2 C1 Si1 130.4(7) . . ?
C2 C1 Li1 65.5(7) . . ?
Li1 C1 La1 108.7(7) . . ?
C1 C2 La1 81.0(5) . . ?
C1 C2 C3 119.5(8) . . ?
C1 C2 C5 122.1(9) . . ?
C1 C2 Li1 78.5(8) . . ?
C3 C2 La1 72.8(5) . . ?
C3 C2 C5 118.4(9) . . ?
C3 C2 Li1 69.2(9) . . ?
C5 C2 La1 115.6(6) . . ?
C5 C2 Li1 124.0(9) . . ?
Li1 C2 La1 119.0(7) . . ?
C2 C3 La1 77.4(5) . . ?
C2 C3 C4 118.1(8) . . ?
C2 C3 Li1 72.1(9) . . ?
C2 C3 C11A 109.3(12) . . ?
C2 C3 C11B 130.0(12) . . ?
C4 C3 La1 79.1(6) . . ?
C4 C3 Li1 75.1(9) . . ?
C4 C3 C11A 132.3(12) . . ?
C4 C3 C11B 111.8(12) . . ?
Li1 C3 La1 123.2(7) . . ?
C11A C3 La1 117.9(10) . . ?
C11A C3 Li1 117.1(12) . . ?
C11B C3 La1 110.9(10) . . ?
C11B C3 Li1 125.5(12) . . ?
Pb1 C4 La1 80.2(3) . . ?
C3 C4 Pb1 113.2(7) . . ?
C3 C4 La1 71.2(5) . . ?
C3 C4 Li1 66.7(9) . . ?
C3 C4 Si2B 122.7(8) . . ?
C3 C4 Si2A 137.5(8) . . ?
Li1 C4 Pb1 73.7(6) . . ?
Li1 C4 La1 114.8(7) . . ?
Si2B C4 Pb1 121.8(6) . . ?
Si2B C4 La1 130.9(7) . . ?
Si2B C4 Li1 113.6(8) . . ?
Si2A C4 Pb1 109.2(6) . . ?
Si2A C4 La1 114.2(6) . . ?
Si2A C4 Li1 130.7(8) . . ?
C6 C5 C2 121.6(10) . . ?
C6 C5 C10A 113.3(11) . . ?
C6 C5 C10B 115.9(11) . . ?
C10A C5 C2 122.6(12) . . ?
C10B C5 C2 119.6(11) . . ?
C7 C6 C5 121.4(11) . . ?
C8 C7 C6 120.5(11) . . ?
C7 C8 C9A 120.3(12) . . ?
C7 C8 C9B 116.4(14) . . ?
C16 C15 C14B 115.5(13) . . ?
C14A C15 C16 117.8(16) . . ?
C15 C16 C11B 120.5(14) . . ?
C11A C16 C15 127.9(18) . . ?
C18 C17 Si1 111.3(7) . . ?
C18 C17 C19 107.0(11) . . ?
C19 C17 Si1 111.3(7) . . ?
C20 C17 Si1 109.7(8) . . ?
C20 C17 C18 108.7(10) . . ?
C20 C17 C19 108.7(11) . . ?
C29 C28 La1 73.2(5) . . ?
C29 C28 C35 129.6(11) . . ?
C29 C28 Si3A 118.7(8) . . ?
C29 C28 Si3B 109.3(8) . . ?
C35 C28 La1 72.3(5) . . ?
C35 C28 Si3A 110.2(9) . . ?
C35 C28 Si3B 120.9(9) . . ?
Si3A C28 La1 147.5(7) . . ?
Si3B C28 La1 138.8(6) . . ?
C28 C29 La1 76.4(5) . . ?
C30 C29 La1 75.9(5) . . ?
C30 C29 C28 137.8(9) . . ?
C29 C30 La1 74.1(5) . . ?
C29 C30 C31 138.5(9) . . ?
C31 C30 La1 77.4(5) . . ?
Si4 C31 La1 147.5(5) . . ?
C30 C31 La1 72.6(5) . . ?
C30 C31 Si4 114.6(8) . . ?
C32 C31 La1 73.1(6) . . ?
C32 C31 Si4 113.7(8) . . ?
C32 C31 C30 130.3(11) . . ?
C31 C32 La1 77.0(6) . . ?
C33 C32 La1 73.0(7) . . ?
C33 C32 C31 136.7(12) . . ?
C32 C33 La1 77.0(6) . . ?
C32 C33 C34 134.8(11) . . ?
C34 C33 La1 73.8(7) . . ?
C33 C34 La1 74.9(7) . . ?
C35 C34 La1 75.2(6) . . ?
C35 C34 C33 135.6(12) . . ?
C28 C35 La1 77.1(5) . . ?
C34 C35 La1 74.2(6) . . ?
C34 C35 C28 136.7(12) . . ?
C43 C41 Si3A 115.2(10) . . ?
C43 C41 C42B 117.0(18) . . ?
C43 C41 Si3B 109.3(11) . . ?
C43 C41 C42A 101.6(19) . . ?
C42B C41 Si3A 102.1(15) . . ?
C42A C41 Si3B 124.5(18) . . ?
O1 Li1 Pb1 138.8(11) . . ?
O1 Li1 C1 143.5(14) . . ?
O1 Li1 C2 139.0(14) . . ?
O1 Li1 C3 138.0(12) . . ?
O1 Li1 C4 141.3(14) . . ?
C1 Li1 Pb1 53.1(4) . . ?
C2 Li1 Pb1 78.6(6) . . ?
C2 Li1 C1 36.0(4) . . ?
C2 Li1 C4 67.7(7) . . ?
C3 Li1 Pb1 79.8(7) . . ?
C3 Li1 C1 66.1(6) . . ?
C3 Li1 C2 38.8(5) . . ?
C3 Li1 C4 38.3(6) . . ?
C4 Li1 Pb1 53.8(5) . . ?
C4 Li1 C1 75.2(6) . . ?
C4 Si2B C22B 110.8(8) . . ?
C4 Si2B C26B 103.0(10) . . ?
C4 Si2B C27B 121.8(13) . . ?
C22B Si2B C27B 106.9(15) . . ?
C26B Si2B C22B 109.3(13) . . ?
C26B Si2B C27B 104.3(15) . . ?
C28 Si3A C41 106.8(7) . . ?
C28 Si3A C35A 116.7(12) . . ?
C28 Si3A C38A 105.4(10) . . ?
C35A Si3A C41 108.4(12) . . ?
C35A Si3A C38A 110.4(16) . . ?
C38A Si3A C41 108.9(9) . . ?
C10A C9A C8 115.8(19) . . ?
C9A C10A C5 123.4(18) . . ?
C16 C11A C3 127(2) . . ?
C16 C11A C12A 113(2) . . ?
C12A C11A C3 121(2) . . ?
C11A C12A C13A 121(3) . . ?
C12A C13A C14A 119(2) . . ?
C15 C14A C13A 120(2) . . ?
C23B C22B Si2B 111.6(18) . . ?
C23B C22B C25B 111(2) . . ?
C24B C22B Si2B 110.0(16) . . ?
C24B C22B C23B 106(2) . . ?
C24B C22B C25B 108(2) . . ?
C25B C22B Si2B 109.4(17) . . ?
C36A C35A Si3A 119(2) . . ?
C37A C35A Si3A 114(3) . . ?
C37A C35A C36A 108(3) . . ?
C39A C38A Si3A 114.7(16) . . ?
C39A C38A C40A 107(2) . . ?
C40A C38A Si3A 114.5(16) . . ?
C45B C44B Si4 107.9(18) . . ?
C46B C44B Si4 117.6(18) . . ?
C46B C44B C45B 108(3) . . ?
C48A C47A Si4 114.9(16) . . ?
C49A C47A Si4 117.0(16) . . ?
C49A C47A C48A 111(2) . . ?
C1AA C50B Si4 113.1(18) . . ?
C1AA C50B C51B 110(2) . . ?
C51B C50B Si4 112(2) . . ?
O1 C52B C53B 106.1(16) . . ?
C54B C53B C52B 104.9(18) . . ?
C55B C54B C53B 107(2) . . ?
O1 C55B C54B 111(2) . . ?
C22A Si2A C4 109.0(8) . . ?
C26A Si2A C4 117.9(8) . . ?
C26A Si2A C22A 109.2(10) . . ?
C26A Si2A C27A 105.9(12) . . ?
C27A Si2A C4 109.6(10) . . ?
C27A Si2A C22A 104.4(11) . . ?
C41 Si3B C28 117.5(9) . . ?
C41 Si3B C35B 112.9(10) . . ?
C41 Si3B C38B 101.7(12) . . ?
C35B Si3B C28 103.7(11) . . ?
C38B Si3B C28 110.6(9) . . ?
C38B Si3B C35B 110.5(13) . . ?
C10B C9B C8 122(2) . . ?
C9B C10B C5 119(2) . . ?
C16 C11B C3 112.8(16) . . ?
C12B C11B C3 127.5(19) . . ?
C12B C11B C16 119.4(18) . . ?
C11B C12B C13B 124(2) . . ?
C14B C13B C12B 118.0(19) . . ?
C13B C14B C15 122.0(18) . . ?
C23A C22A Si2A 112.5(15) . . ?
C24A C22A Si2A 112.2(17) . . ?
C24A C22A C23A 104(2) . . ?
C24A C22A C25A 111(2) . . ?
C25A C22A Si2A 112.4(16) . . ?
C25A C22A C23A 104(2) . . ?
C36B C35B Si3B 111(2) . . ?
C36B C35B C37B 114(2) . . ?
C37B C35B Si3B 115.2(17) . . ?
C39B C38B Si3B 116.3(19) . . ?
C40B C38B Si3B 115(2) . . ?
C40B C38B C39B 111(3) . . ?
C45A C44A Si4 112.1(15) . . ?
C45A C44A C46A 111(2) . . ?
C46A C44A Si4 108.2(15) . . ?
C48B C47B Si4 108.3(17) . . ?
C48B C47B C49B 114(2) . . ?
C49B C47B Si4 113.5(15) . . ?
C0AA C50A Si4 116.3(16) . . ?
C0AA C50A C51A 108.6(19) . . ?
C51A C50A Si4 115.1(14) . . ?
O1 C52A C53A 102.7(15) . . ?
C54A C53A C52A 102.6(17) . . ?
C55A C54A C53A 103.1(18) . . ?
O1 C55A C54A 106.0(18) . . ?

loop_
_geom_bond_atom_site_label_1
_geom_bond_atom_site_label_2
_geom_bond_distance
_geom_bond_site_symmetry_2
_geom_bond_publ_flag
Pb1 La1 3.3530(6) . ?
Pb1 C1 2.300(9) . ?
Pb1 C4 2.300(10) . ?
Pb1 Li1 2.73(2) . ?
La1 C1 2.953(8) . ?
La1 C2 2.823(9) . ?
La1 C3 2.762(9) . ?
La1 C4 2.865(10) . ?
La1 C28 2.741(9) . ?
La1 C29 2.699(9) . ?
La1 C30 2.721(9) . ?
La1 C31 2.783(10) . ?
La1 C32 2.732(10) . ?
La1 C33 2.682(10) . ?
La1 C34 2.668(11) . ?
La1 C35 2.680(10) . ?
Si1 C1 1.858(10) . ?
Si1 C17 1.917(10) . ?
Si1 C21 1.885(14) . ?
Si1 C22 1.849(16) . ?
Si4 C31 1.895(11) . ?
Si4 C44B 1.97(3) . ?
Si4 C47A 1.93(2) . ?
Si4 C50B 1.71(2) . ?
Si4 C44A 1.85(3) . ?
Si4 C47B 1.98(2) . ?
Si4 C50A 2.052(19) . ?
O1 Li1 1.87(2) . ?
O1 C52B 1.47(2) . ?
O1 C55B 1.41(2) . ?
O1 C52A 1.483(18) . ?
O1 C55A 1.40(2) . ?
C1 C2 1.412(13) . ?
C1 Li1 2.35(2) . ?
C2 C3 1.437(14) . ?
C2 C5 1.510(13) . ?
C2 Li1 2.18(2) . ?
C3 C4 1.447(16) . ?
C3 Li1 2.15(2) . ?
C3 C11A 1.52(3) . ?
C3 C11B 1.52(2) . ?
C4 Li1 2.26(3) . ?
C4 Si2B 1.797(11) . ?
C4 Si2A 1.964(13) . ?
C5 C6 1.392(15) . ?
C5 C10A 1.46(2) . ?
C5 C10B 1.43(2) . ?
C6 C7 1.390(17) . ?
C7 C8 1.35(2) . ?
C8 C9A 1.41(3) . ?
C8 C9B 1.44(3) . ?
C15 C16 1.394(16) . ?
C15 C14A 1.21(3) . ?
C15 C14B 1.55(3) . ?
C16 C11A 1.27(3) . ?
C16 C11B 1.47(3) . ?
C17 C18 1.518(15) . ?
C17 C19 1.527(17) . ?
C17 C20 1.505(16) . ?
C28 C29 1.428(14) . ?
C28 C35 1.433(16) . ?
C28 Si3A 1.800(16) . ?
C28 Si3B 1.997(17) . ?
C29 C30 1.404(13) . ?
C30 C31 1.424(13) . ?
C31 C32 1.423(16) . ?
C32 C33 1.40(2) . ?
C33 C34 1.44(2) . ?
C34 C35 1.41(2) . ?
C41 C43 1.51(2) . ?
C41 Si3A 2.10(2) . ?
C41 C42B 1.51(5) . ?
C41 Si3B 1.67(2) . ?
C41 C42A 1.60(4) . ?
Si2B C22B 1.89(2) . ?
Si2B C26B 1.88(3) . ?
Si2B C27B 1.90(4) . ?
Si3A C35A 1.85(4) . ?
Si3A C38A 1.90(2) . ?
C1AA C50B 1.54(4) . ?
C9A C10A 1.38(3) . ?
C11A C12A 1.37(4) . ?
C12A C13A 1.38(3) . ?
C13A C14A 1.39(4) . ?
C22B C23B 1.55(4) . ?
C22B C24B 1.53(4) . ?
C22B C25B 1.55(3) . ?
C35A C36A 1.54(4) . ?
C35A C37A 1.54(5) . ?
C38A C39A 1.51(3) . ?
C38A C40A 1.56(4) . ?
C44B C45B 1.60(4) . ?
C44B C46B 1.49(4) . ?
C47A C48A 1.56(3) . ?
C47A C49A 1.48(3) . ?
C50B C51B 1.56(4) . ?
C52B C53B 1.52(2) . ?
C53B C54B 1.48(3) . ?
C54B C55B 1.43(3) . ?
Si2A C22A 1.89(2) . ?
Si2A C26A 1.86(2) . ?
Si2A C27A 1.88(3) . ?
Si3B C35B 1.94(3) . ?
Si3B C38B 1.94(3) . ?
C0AA C50A 1.51(4) . ?
C9B C10B 1.35(3) . ?
C11B C12B 1.37(3) . ?
C12B C13B 1.41(3) . ?
C13B C14B 1.38(3) . ?
C22A C23A 1.57(4) . ?
C22A C24A 1.50(3) . ?
C22A C25A 1.51(3) . ?
C35B C36B 1.47(4) . ?
C35B C37B 1.53(4) . ?
C38B C39B 1.54(4) . ?
C38B C40B 1.50(4) . ?
C44A C45A 1.48(3) . ?
C44A C46A 1.55(4) . ?
C47B C48B 1.52(3) . ?
C47B C49B 1.54(3) . ?
C50A C51A 1.57(3) . ?
C52A C53A 1.52(2) . ?
C53A C54A 1.50(3) . ?
C54A C55A 1.45(3) . ?
